data_7124432
loop_
_publ_author_name
'Yang, Fei'
'Liu, Caiping'
'Yin, Di'
'Xu, Yanqing'
'Wu, Mingyan'
'Wei, Wei'

_publ_section_title
;
 Atropisomer-based Construction of Macrocyclic Hosts that Selectively
 Recognize Tryptophan from Standard Amino Acids
;
_journal_name_full 'Chemical Communications'
_journal_paper_doi 10.1039/C9CC07646H
_journal_year 2019
_chemical_formula_sum 'C64 H56 F12 N4 O12 P2'
_chemical_formula_weight 1363.06
_space_group_crystal_system orthorhombic
_space_group_IT_number 56
_space_group_name_Hall '-P 2ab 2ac'
_space_group_name_H-M_alt 'P c c n'
_atom_sites_solution_hydrogens mixed
_atom_sites_solution_primary direct
_atom_sites_solution_secondary difmap
_audit_creation_method SHELXL-2018/3
_audit_update_record
;
2019-11-01 deposited with the CCDC.	2019-11-04 downloaded from the CCDC.
;
_cell_angle_alpha 90
_cell_angle_beta 90
_cell_angle_gamma 90
_cell_formula_units_Z 8
_cell_length_a 27.3135(10)
_cell_length_b 21.0409(8)
_cell_length_c 21.4328(7)
_cell_measurement_reflns_used 8249
_cell_measurement_temperature 173(2)
_cell_measurement_theta_max 23.82
_cell_measurement_theta_min 2.23
_cell_volume 12317.4(8)
_computing_cell_refinement 'CrystalClear (Rigaku Corp., 2000)'
_computing_data_collection 'CrystalClear (Rigaku Corp., 2000)'
_computing_data_reduction 'CrystalClear (Rigaku Corp., 2000)'
_computing_molecular_graphics ORTEP-3
_computing_publication_material 'SHELXL-97 (Sheldrick, 1997)'
_computing_structure_refinement 'SHELXL-2014/7 (Sheldrick, 2014)'
_computing_structure_solution 'SHELXL-97 (Sheldrick, 1990)'
_diffrn_ambient_temperature 173(2)
_diffrn_measured_fraction_theta_full 0.995
_diffrn_measured_fraction_theta_max 0.995
_diffrn_measurement_device_type 'hybrid pixel array detector'
_diffrn_measurement_method 'phi and omega scans'
_diffrn_radiation_type CuK\a
_diffrn_radiation_wavelength 1.54178
_diffrn_reflns_av_R_equivalents 0.2022
_diffrn_reflns_av_unetI/netI 0.0873
_diffrn_reflns_Laue_measured_fraction_full 0.995
_diffrn_reflns_Laue_measured_fraction_max 0.995
_diffrn_reflns_limit_h_max 28
_diffrn_reflns_limit_h_min -29
_diffrn_reflns_limit_k_max 22
_diffrn_reflns_limit_k_min -22
_diffrn_reflns_limit_l_max 22
_diffrn_reflns_limit_l_min -22
_diffrn_reflns_number 89866
_diffrn_reflns_point_group_measured_fraction_full 0.995
_diffrn_reflns_point_group_measured_fraction_max 0.995
_diffrn_reflns_theta_full 55.324
_diffrn_reflns_theta_max 55.324
_diffrn_reflns_theta_min 2.651
_diffrn_source 'fine-focus sealed tube'
_exptl_absorpt_coefficient_mu 1.550
_exptl_absorpt_correction_T_max 1
_exptl_absorpt_correction_T_min 0.9218
_exptl_absorpt_correction_type multi-scan
_exptl_absorpt_process_details '(<i>SADABS</i>; Bruker, 2007)'
_exptl_crystal_colour red
_exptl_crystal_density_diffrn 1.470
_exptl_crystal_density_method 'not measured'
_exptl_crystal_description block
_exptl_crystal_F_000 5616
_exptl_crystal_size_max 0.10
_exptl_crystal_size_mid 0.08
_exptl_crystal_size_min 0.06
_refine_diff_density_max 0.904
_refine_diff_density_min -0.533
_refine_diff_density_rms 0.108
_refine_ls_extinction_coef 0.00041(10)
_refine_ls_extinction_expression Fc^*^=kFc[1+0.001xFc^2^\l^3^/sin(2\q)]^-1/4^
_refine_ls_extinction_method 'SHELXL-2018/3 (Sheldrick 2018)'
_refine_ls_goodness_of_fit_ref 1.331
_refine_ls_hydrogen_treatment constr
_refine_ls_matrix_type full
_refine_ls_number_parameters 851
_refine_ls_number_reflns 7795
_refine_ls_number_restraints 160
_refine_ls_restrained_S_all 1.328
_refine_ls_R_factor_all 0.2320
_refine_ls_R_factor_gt 0.1380
_refine_ls_shift/su_max 0.000
_refine_ls_shift/su_mean 0.000
_refine_ls_structure_factor_coef Fsqd
_refine_ls_weighting_details 'w=1/[\s^2^(Fo^2^)+(0.2000P)^2^] where P=(Fo^2^+2Fc^2^)/3'
_refine_ls_weighting_scheme calc
_refine_ls_wR_factor_gt 0.3548
_refine_ls_wR_factor_ref 0.4098
_reflns_Friedel_coverage 0.000
_reflns_number_gt 3893
_reflns_number_total 7795
_reflns_threshold_expression 'I > 2\s(I)'
_cod_data_source_file c9cc07646h2.cif
_cod_data_source_block TBox-1
_cod_depositor_comments
;
The following automatic conversions were performed:

data item '_exptl_absorpt_correction_type' value 'Multi-scan' was
changed to 'multi-scan' in accordance with the
/home/data/users/saulius/crontab/automatic-downloads/rss-feeds/RSC/lib/dictionaries/cif_core.dic
dictionary named 'cif_core.dic' version 2.4.2 last updated on
2011-04-26.

Automatic conversion script
Id: cif_fix_values 6909 2019-04-08 15:41:33Z antanas 
;
_cod_database_code 7124432
_shelx_shelxl_version_number 2018/3
_shelx_space_group_comment
;
The symmetry employed for this shelxl refinement is uniquely defined
by the following loop, which should always be used as a source of
symmetry information in preference to the above space-group names.
They are only intended as comments.
;

loop_
_space_group_symop_operation_xyz
'x, y, z'
'-x+1/2, -y+1/2, z'
'x+1/2, -y, -z+1/2'
'-x, y+1/2, -z+1/2'
'-x, -y, -z'
'x-1/2, y-1/2, -z'
'-x-1/2, y, z-1/2'
'x, -y-1/2, z-1/2'

loop_
_atom_site_label
_atom_site_type_symbol
_atom_site_fract_x
_atom_site_fract_y
_atom_site_fract_z
_atom_site_U_iso_or_equiv
_atom_site_adp_type
_atom_site_occupancy
_atom_site_site_symmetry_order
_atom_site_calc_flag
_atom_site_refinement_flags_posn
_atom_site_refinement_flags_adp
_atom_site_refinement_flags_occupancy
P1 P 0.250000 0.250000 0.4032(2) 0.123(2) Uani 1 2 d DS T P
P2 P 0.250000 -0.250000 0.5365(3) 0.123(2) Uani 1 2 d DS T P
P3 P 0.49663(15) -0.0923(3) 0.2480(3) 0.166(2) Uani 1 1 d D . .
F1 F 0.2227(4) 0.2164(6) 0.4549(5) 0.249(6) Uani 1 1 d D U .
F2 F 0.2210(4) 0.2120(5) 0.3566(6) 0.266(7) Uani 1 1 d D U .
F3 F 0.2913(3) 0.1957(3) 0.4025(4) 0.143(3) Uani 1 1 d D U .
F4 F 0.2899(3) -0.1964(4) 0.5384(4) 0.148(3) Uani 1 1 d D U .
F5 F 0.2211(4) -0.2116(5) 0.5824(6) 0.259(6) Uani 1 1 d D U .
F6 F 0.2216(4) -0.2151(5) 0.4842(5) 0.219(5) Uani 1 1 d D U .
F7 F 0.4669(3) -0.0761(6) 0.3067(5) 0.247(7) Uani 1 1 d D U .
F8 F 0.4523(4) -0.0671(6) 0.2069(6) 0.270(8) Uani 1 1 d D U .
F9 F 0.4753(3) -0.1582(4) 0.2433(4) 0.160(3) Uani 1 1 d D U .
F10 F 0.5261(4) -0.1056(6) 0.1857(7) 0.310(9) Uani 1 1 d D U .
F11 F 0.5388(4) -0.1169(10) 0.2876(7) 0.355(11) Uani 1 1 d D U .
F12 F 0.5175(6) -0.0265(6) 0.2384(16) 0.58(3) Uani 1 1 d D U .
O1 O 0.1362(2) 0.0137(3) 0.6609(2) 0.0601(18) Uani 1 1 d . . .
O2 O 0.1224(2) 0.1862(3) 0.5359(3) 0.0683(19) Uani 1 1 d . . .
O3 O 0.1134(3) -0.1844(4) 0.3971(3) 0.080(2) Uani 1 1 d . . .
O4 O 0.1298(2) -0.0136(3) 0.2715(3) 0.0663(19) Uani 1 1 d . . .
O5 O 0.2511(3) -0.0734(4) 0.5734(3) 0.105(3) Uani 1 1 d . . .
H5A H 0.249544 -0.123627 0.565239 0.158 Uiso 1 1 d R U .
O6 O 0.2473(3) 0.0754(4) 0.3635(3) 0.115(3) Uani 1 1 d . . .
H6A H 0.246920 0.104091 0.374719 0.173 Uiso 1 1 d R U .
O7 O 0.0064(3) -0.0469(6) 0.3825(6) 0.182(5) Uani 1 1 d . U .
O8 O 0.5093(7) -0.1209(10) 0.5544(11) 0.301(11) Uani 1 1 d D U .
O9 O 0.1259(4) -0.3069(4) 0.4555(4) 0.146(4) Uani 1 1 d . U .
O10 O 0.0397(5) -0.2729(7) 0.3634(7) 0.250(7) Uani 1 1 d . U .
O11 O 0.3791(5) 0.1928(4) 0.4816(6) 0.211(6) Uani 1 1 d . U .
N1 N 0.3750(3) 0.0525(6) 0.5982(4) 0.085(3) Uani 1 1 d . . .
N2 N 0.3663(3) -0.0496(5) 0.3351(4) 0.071(3) Uani 1 1 d . . .
N3 N 0.1290(2) 0.1005(3) 0.5970(3) 0.0452(18) Uani 1 1 d . . .
N4 N 0.1213(2) -0.0986(4) 0.3346(3) 0.056(2) Uani 1 1 d . . .
C1 C 0.3686(4) 0.1128(7) 0.6347(4) 0.102(4) Uani 1 1 d . . .
H1A H 0.382529 0.148910 0.611014 0.123 Uiso 1 1 calc R U .
H1B H 0.386294 0.109477 0.674851 0.123 Uiso 1 1 calc R U .
C2 C 0.3149(4) 0.1247(6) 0.6469(5) 0.083(4) Uani 1 1 d . . .
C3 C 0.2868(4) 0.1589(6) 0.6066(5) 0.089(3) Uani 1 1 d . . .
H3 H 0.301530 0.176103 0.570150 0.107 Uiso 1 1 calc R U .
C4 C 0.2375(3) 0.1693(4) 0.6171(4) 0.065(3) Uani 1 1 d . . .
H4 H 0.218984 0.193531 0.588090 0.079 Uiso 1 1 calc R U .
C5 C 0.2152(3) 0.1449(4) 0.6691(4) 0.050(2) Uani 1 1 d . . .
C6 C 0.2434(4) 0.1110(5) 0.7113(4) 0.077(3) Uani 1 1 d . . .
H6 H 0.228881 0.095129 0.748442 0.092 Uiso 1 1 calc R U .
C7 C 0.2931(4) 0.0999(6) 0.6996(5) 0.086(4) Uani 1 1 d . . .
H7 H 0.311890 0.075279 0.727997 0.104 Uiso 1 1 calc R U .
C8 C 0.1645(3) 0.1626(4) 0.6856(4) 0.052(2) Uani 1 1 d . . .
C9 C 0.1561(3) 0.2008(4) 0.7380(4) 0.055(2) Uani 1 1 d . . .
H9 H 0.183226 0.213328 0.762834 0.066 Uiso 1 1 calc R U .
C10 C 0.1101(4) 0.2210(4) 0.7548(4) 0.062(3) Uani 1 1 d . . .
C11 C 0.1021(4) 0.2606(5) 0.8126(5) 0.090(4) Uani 1 1 d . . .
H11A H 0.133568 0.267742 0.833508 0.135 Uiso 1 1 calc R U .
H11B H 0.079902 0.238184 0.840984 0.135 Uiso 1 1 calc R U .
H11C H 0.087738 0.301552 0.800914 0.135 Uiso 1 1 calc R U .
C12 C 0.0699(3) 0.1997(5) 0.7186(4) 0.067(3) Uani 1 1 d . . .
H12 H 0.037611 0.213080 0.728615 0.081 Uiso 1 1 calc R U .
C13 C 0.0778(3) 0.1596(5) 0.6687(4) 0.067(3) Uani 1 1 d . . .
H13 H 0.050502 0.144370 0.645708 0.080 Uiso 1 1 calc R U .
C14 C 0.1238(3) 0.1411(4) 0.6513(4) 0.046(2) Uani 1 1 d . . .
C15 C 0.1320(3) 0.0355(5) 0.6102(4) 0.046(2) Uani 1 1 d . . .
C16 C 0.1265(3) 0.1286(5) 0.5382(4) 0.047(2) Uani 1 1 d . . .
C17 C 0.1294(3) -0.0079(5) 0.5513(4) 0.048(2) Uani 1 1 d . . .
C18 C 0.1273(3) 0.0866(4) 0.4844(4) 0.045(2) Uani 1 1 d . . .
C19 C 0.1293(3) -0.0713(4) 0.5592(4) 0.047(2) Uani 1 1 d . . .
H19 H 0.131520 -0.088854 0.599883 0.057 Uiso 1 1 calc R U .
C20 C 0.1274(3) 0.0205(4) 0.4934(3) 0.039(2) Uani 1 1 d . . .
C21 C 0.1265(3) 0.1122(5) 0.4255(4) 0.057(3) Uani 1 1 d . . .
H21 H 0.125966 0.157029 0.420110 0.069 Uiso 1 1 calc R U .
C22 C 0.1260(3) -0.1109(4) 0.5076(4) 0.053(2) Uani 1 1 d . . .
H22 H 0.124518 -0.155506 0.513991 0.063 Uiso 1 1 calc R U .
C23 C 0.1257(3) -0.0193(4) 0.4410(4) 0.042(2) Uani 1 1 d . . .
C24 C 0.1263(3) 0.0721(4) 0.3736(4) 0.052(2) Uani 1 1 d . . .
H24 H 0.126365 0.090055 0.332932 0.062 Uiso 1 1 calc R U .
C25 C 0.1247(3) -0.0881(4) 0.4483(4) 0.045(2) Uani 1 1 d . . .
C26 C 0.1260(3) 0.0078(4) 0.3801(3) 0.036(2) Uani 1 1 d . . .
C27 C 0.1194(3) -0.1267(5) 0.3921(4) 0.051(2) Uani 1 1 d . . .
C28 C 0.1264(3) -0.0325(5) 0.3262(4) 0.045(2) Uani 1 1 d . . .
C29 C 0.1140(4) -0.1391(4) 0.2798(4) 0.060(3) Uani 1 1 d . . .
C30 C 0.0675(4) -0.1523(6) 0.2609(4) 0.089(4) Uani 1 1 d . . .
H30 H 0.040647 -0.134731 0.283176 0.107 Uiso 1 1 calc R U .
C31 C 0.0587(4) -0.1901(6) 0.2108(5) 0.109(4) Uani 1 1 d . . .
H31 H 0.026036 -0.198176 0.197778 0.131 Uiso 1 1 calc R U .
C32 C 0.0985(4) -0.2177(5) 0.1778(5) 0.088(4) Uani 1 1 d . . .
C33 C 0.0908(4) -0.2610(6) 0.1236(4) 0.101(4) Uani 1 1 d . . .
H33A H 0.077175 -0.236872 0.088571 0.151 Uiso 1 1 calc R U .
H33B H 0.067921 -0.294851 0.135437 0.151 Uiso 1 1 calc R U .
H33C H 0.122131 -0.279833 0.111247 0.151 Uiso 1 1 calc R U .
C34 C 0.1457(4) -0.2028(5) 0.1986(4) 0.072(3) Uani 1 1 d . . .
H34 H 0.172781 -0.220351 0.176652 0.087 Uiso 1 1 calc R U .
C35 C 0.1552(3) -0.1636(4) 0.2499(4) 0.053(2) Uani 1 1 d . . .
C36 C 0.2057(3) -0.1464(4) 0.2646(4) 0.053(2) Uani 1 1 d . . .
C37 C 0.2342(4) -0.1134(5) 0.2245(4) 0.075(3) Uani 1 1 d . . .
H37 H 0.220100 -0.097703 0.187014 0.090 Uiso 1 1 calc R U .
C38 C 0.2836(4) -0.1017(6) 0.2359(4) 0.088(4) Uani 1 1 d . . .
H38 H 0.302233 -0.078270 0.206397 0.106 Uiso 1 1 calc R U .
C39 C 0.3056(4) -0.1232(6) 0.2885(5) 0.077(3) Uani 1 1 d . . .
C40 C 0.2777(5) -0.1585(5) 0.3308(5) 0.090(3) Uani 1 1 d . . .
H40 H 0.292473 -0.175357 0.367329 0.108 Uiso 1 1 calc R U .
C41 C 0.2283(4) -0.1690(5) 0.3191(5) 0.082(3) Uani 1 1 d . . .
H41 H 0.209341 -0.191896 0.348753 0.098 Uiso 1 1 calc R U .
C42 C 0.3594(4) -0.1122(6) 0.3019(5) 0.108(4) Uani 1 1 d . . .
H42A H 0.372126 -0.147151 0.328183 0.129 Uiso 1 1 calc R U .
H42B H 0.377955 -0.111939 0.262259 0.129 Uiso 1 1 calc R U .
C43 C 0.3705(4) 0.0045(8) 0.3033(5) 0.100(5) Uani 1 1 d . . .
H43 H 0.369182 0.004623 0.259003 0.121 Uiso 1 1 calc R U .
C44 C 0.3768(4) 0.0614(7) 0.3367(5) 0.096(4) Uani 1 1 d . . .
H44 H 0.378918 0.100903 0.315382 0.116 Uiso 1 1 calc R U .
C45 C 0.3797(3) 0.0593(5) 0.3987(5) 0.075(3) Uani 1 1 d . . .
H45 H 0.385377 0.097259 0.421580 0.091 Uiso 1 1 calc R U .
C46 C 0.3746(3) 0.0008(5) 0.4307(4) 0.060(3) Uani 1 1 d . . .
C47 C 0.3687(3) -0.0536(5) 0.3974(4) 0.058(3) Uani 1 1 d . . .
H47 H 0.366443 -0.093599 0.417842 0.070 Uiso 1 1 calc R U .
C48 C 0.3781(3) -0.0008(5) 0.4986(4) 0.061(3) Uani 1 1 d . . .
C49 C 0.3842(3) -0.0584(5) 0.5328(4) 0.075(3) Uani 1 1 d . . .
H49 H 0.386939 -0.097695 0.511288 0.090 Uiso 1 1 calc R U .
C50 C 0.3862(4) -0.0572(8) 0.5983(6) 0.108(5) Uani 1 1 d . . .
H50 H 0.390962 -0.095385 0.621072 0.129 Uiso 1 1 calc R U .
C51 C 0.3813(4) -0.0017(10) 0.6284(6) 0.108(5) Uani 1 1 d . . .
H51 H 0.382452 -0.001258 0.672737 0.129 Uiso 1 1 calc R U .
C52 C 0.3732(3) 0.0521(6) 0.5366(5) 0.080(4) Uani 1 1 d . . .
H52 H 0.368000 0.091800 0.516464 0.097 Uiso 1 1 calc R U .
C53 C 0.2501(4) -0.0364(7) 0.5201(5) 0.083(3) Uani 1 1 d . . .
C54 C 0.2508(4) 0.0279(7) 0.5267(6) 0.086(4) Uani 1 1 d . . .
H54 H 0.251072 0.045836 0.567389 0.103 Uiso 1 1 calc R U .
C55 C 0.2513(4) 0.0680(7) 0.4750(6) 0.096(4) Uani 1 1 d . . .
H55 H 0.253255 0.112926 0.478761 0.115 Uiso 1 1 calc R U .
C56 C 0.2485(4) 0.0376(8) 0.4170(6) 0.095(4) Uani 1 1 d . . .
C57 C 0.2474(4) -0.0258(7) 0.4099(5) 0.087(4) Uani 1 1 d . . .
H57 H 0.245136 -0.044152 0.369491 0.104 Uiso 1 1 calc R U .
C58 C 0.2494(4) -0.0628(6) 0.4613(5) 0.087(4) Uani 1 1 d . . .
H58 H 0.250417 -0.107706 0.456836 0.104 Uiso 1 1 calc R U .
C59 C 0.0027(5) -0.0175(13) 0.4417(11) 0.138(7) Uani 1 1 d . U .
C60 C 0.0024(5) -0.0651(11) 0.4856(13) 0.155(8) Uani 1 1 d . U .
H60 H 0.003763 -0.108812 0.474571 0.186 Uiso 1 1 calc R U .
C61 C -0.0002(4) -0.0440(10) 0.5496(9) 0.136(6) Uani 1 1 d . U .
H61 H -0.000162 -0.073053 0.583520 0.163 Uiso 1 1 calc R U .
C62 C 0.5071(7) -0.0621(13) 0.5225(11) 0.228(12) Uani 1 1 d D U .
C63 C 0.5050(8) -0.0076(11) 0.5622(12) 0.204(11) Uani 1 1 d D U .
H63 H 0.508135 -0.014707 0.605765 0.245 Uiso 1 1 calc R U .
C64 C 0.4991(8) 0.0519(13) 0.5436(11) 0.208(13) Uani 1 1 d D U .
H64 H 0.499010 0.086212 0.572425 0.250 Uiso 1 1 calc R U .
O12 O 0.5154(7) -0.2234(11) 0.4626(12) 0.390(13) Uani 1 1 d . U .

loop_
_atom_site_aniso_label
_atom_site_aniso_U_11
_atom_site_aniso_U_22
_atom_site_aniso_U_33
_atom_site_aniso_U_23
_atom_site_aniso_U_13
_atom_site_aniso_U_12
P1 0.094(4) 0.200(7) 0.076(4) 0.000 0.000 -0.044(5)
P2 0.116(5) 0.162(6) 0.090(4) 0.000 0.000 0.026(5)
P3 0.061(3) 0.133(4) 0.303(7) -0.028(4) 0.021(4) -0.002(3)
F1 0.188(10) 0.348(16) 0.211(10) 0.155(11) 0.102(8) 0.057(10)
F2 0.273(13) 0.212(11) 0.313(15) -0.072(10) -0.197(12) 0.054(9)
F3 0.097(6) 0.118(6) 0.215(9) 0.024(6) -0.003(5) 0.013(5)
F4 0.118(6) 0.135(7) 0.189(8) 0.020(6) 0.048(5) 0.001(6)
F5 0.245(12) 0.239(12) 0.294(14) -0.101(10) 0.178(11) -0.076(9)
F6 0.199(10) 0.266(13) 0.191(10) 0.043(9) -0.082(8) 0.015(8)
F7 0.079(6) 0.382(16) 0.278(13) -0.214(13) -0.027(7) 0.031(7)
F8 0.163(10) 0.342(16) 0.304(15) 0.159(13) 0.108(10) 0.148(10)
F9 0.216(9) 0.140(7) 0.125(6) -0.019(5) 0.012(6) -0.057(7)
F10 0.173(10) 0.278(14) 0.48(2) 0.161(15) 0.216(13) 0.125(10)
F11 0.100(8) 0.70(4) 0.270(15) 0.015(19) -0.081(9) 0.070(13)
F12 0.202(15) 0.145(12) 1.38(8) -0.15(3) 0.22(3) -0.075(11)
O1 0.102(5) 0.061(4) 0.017(3) 0.012(3) -0.001(3) 0.002(3)
O2 0.104(5) 0.059(5) 0.043(4) -0.005(3) -0.010(3) 0.006(4)
O3 0.124(6) 0.065(5) 0.050(4) -0.012(4) 0.018(4) -0.016(5)
O4 0.080(5) 0.083(5) 0.035(4) -0.019(3) 0.002(3) -0.002(4)
O5 0.116(6) 0.136(7) 0.063(5) 0.013(5) -0.003(4) 0.016(5)
O6 0.113(7) 0.168(8) 0.065(5) 0.019(5) 0.013(4) -0.013(5)
O7 0.087(7) 0.199(12) 0.260(13) -0.107(11) 0.004(8) -0.007(7)
O8 0.177(15) 0.35(3) 0.38(3) -0.15(2) 0.010(16) -0.054(17)
O9 0.240(12) 0.089(7) 0.110(7) 0.015(5) -0.008(6) 0.027(7)
O10 0.271(16) 0.215(13) 0.265(15) 0.070(11) -0.114(13) -0.075(11)
O11 0.345(17) 0.088(7) 0.201(12) -0.020(7) 0.118(11) -0.017(9)
N1 0.059(6) 0.157(10) 0.038(6) -0.030(7) -0.005(4) 0.028(6)
N2 0.051(5) 0.127(9) 0.036(5) -0.020(6) 0.006(4) 0.001(5)
N3 0.056(5) 0.051(5) 0.029(4) -0.011(4) -0.002(3) 0.006(4)
N4 0.061(5) 0.081(7) 0.025(4) -0.005(4) 0.008(3) -0.009(4)
C1 0.067(8) 0.200(14) 0.040(6) -0.046(8) -0.009(5) 0.017(8)
C2 0.051(7) 0.162(12) 0.035(6) -0.038(7) -0.011(5) 0.023(7)
C3 0.074(9) 0.121(10) 0.071(8) -0.022(7) 0.015(7) -0.005(7)
C4 0.062(7) 0.070(7) 0.064(7) -0.006(6) -0.002(5) 0.009(5)
C5 0.060(6) 0.067(7) 0.024(5) -0.002(5) -0.004(4) 0.009(5)
C6 0.096(9) 0.093(8) 0.042(6) 0.004(6) -0.001(6) 0.014(7)
C7 0.067(8) 0.144(11) 0.048(7) -0.006(7) -0.002(5) 0.049(7)
C8 0.062(7) 0.049(6) 0.045(6) -0.003(5) -0.003(5) 0.000(5)
C9 0.066(7) 0.054(6) 0.045(6) -0.011(5) -0.012(5) 0.009(5)
C10 0.073(7) 0.067(7) 0.047(6) -0.013(5) 0.001(5) 0.021(6)
C11 0.083(8) 0.087(8) 0.098(9) -0.053(7) 0.002(6) 0.023(6)
C12 0.065(7) 0.098(8) 0.039(6) -0.027(6) 0.003(5) 0.008(6)
C13 0.057(7) 0.097(8) 0.048(6) -0.009(6) -0.007(5) -0.005(6)
C14 0.047(6) 0.054(6) 0.039(5) -0.004(5) 0.000(4) 0.011(5)
C15 0.047(6) 0.066(7) 0.024(5) -0.004(5) 0.003(4) -0.004(5)
C16 0.067(6) 0.039(6) 0.033(6) 0.012(5) -0.007(4) -0.002(5)
C17 0.039(5) 0.067(7) 0.039(6) -0.011(5) 0.003(4) -0.008(5)
C18 0.062(6) 0.043(6) 0.030(5) 0.002(5) -0.009(4) 0.004(5)
C19 0.075(7) 0.041(6) 0.026(5) -0.001(4) 0.005(4) -0.014(5)
C20 0.052(6) 0.048(6) 0.016(5) -0.009(4) -0.001(4) -0.001(4)
C21 0.067(6) 0.060(6) 0.044(6) -0.001(5) 0.001(5) -0.001(5)
C22 0.077(7) 0.048(6) 0.033(6) 0.014(5) 0.011(4) -0.004(5)
C23 0.026(5) 0.068(7) 0.031(5) 0.002(5) 0.002(3) -0.011(4)
C24 0.066(6) 0.056(7) 0.034(6) 0.001(5) -0.002(4) 0.003(5)
C25 0.045(5) 0.056(7) 0.033(5) 0.002(5) -0.005(4) -0.022(5)
C26 0.040(5) 0.055(6) 0.014(5) 0.003(4) -0.002(3) 0.003(4)
C27 0.065(6) 0.055(7) 0.034(6) -0.016(5) 0.007(4) -0.015(5)
C28 0.044(6) 0.064(7) 0.026(6) -0.003(5) -0.002(4) 0.001(5)
C29 0.064(7) 0.075(7) 0.042(6) -0.030(5) 0.008(5) -0.016(5)
C30 0.073(8) 0.140(10) 0.055(7) -0.062(7) 0.017(5) -0.032(7)
C31 0.082(9) 0.170(12) 0.075(8) -0.049(8) 0.030(7) -0.062(8)
C32 0.095(9) 0.112(10) 0.056(7) -0.045(7) 0.038(6) -0.053(8)
C33 0.112(9) 0.132(10) 0.058(7) -0.045(7) 0.023(6) -0.052(8)
C34 0.094(9) 0.070(7) 0.053(7) -0.018(6) 0.023(6) -0.010(6)
C35 0.067(7) 0.063(6) 0.030(5) -0.003(5) 0.008(5) -0.010(5)
C36 0.066(7) 0.056(6) 0.038(6) -0.011(5) -0.005(5) 0.010(5)
C37 0.079(8) 0.114(9) 0.031(6) 0.003(6) 0.010(5) -0.024(7)
C38 0.078(8) 0.148(11) 0.039(6) -0.004(7) 0.008(6) -0.041(8)
C39 0.050(7) 0.124(10) 0.058(7) -0.026(7) 0.010(6) -0.004(7)
C40 0.094(10) 0.102(9) 0.074(8) -0.009(7) -0.016(7) 0.010(8)
C41 0.079(8) 0.091(9) 0.074(8) 0.010(7) 0.009(6) -0.019(7)
C42 0.081(9) 0.163(13) 0.079(8) -0.062(9) 0.012(6) -0.007(8)
C43 0.085(9) 0.171(15) 0.046(8) 0.040(10) 0.006(6) -0.001(9)
C44 0.130(11) 0.120(11) 0.039(8) 0.011(7) 0.004(6) -0.023(9)
C45 0.074(7) 0.110(10) 0.043(7) 0.018(6) 0.000(5) -0.005(6)
C46 0.049(6) 0.100(9) 0.031(6) 0.010(6) 0.002(4) 0.006(6)
C47 0.059(6) 0.083(8) 0.033(6) -0.009(6) 0.003(4) 0.000(5)
C48 0.053(6) 0.102(9) 0.028(6) -0.001(6) 0.002(4) 0.017(6)
C49 0.089(8) 0.097(9) 0.039(7) 0.011(6) 0.010(5) 0.023(6)
C50 0.079(9) 0.186(16) 0.058(9) 0.038(9) 0.027(6) 0.056(9)
C51 0.067(8) 0.221(19) 0.035(8) -0.007(11) 0.009(6) 0.045(10)
C52 0.041(6) 0.150(12) 0.050(8) -0.012(7) -0.002(5) 0.017(6)
C53 0.069(7) 0.138(12) 0.041(7) 0.024(8) -0.004(5) -0.001(8)
C54 0.069(8) 0.119(11) 0.070(9) 0.000(8) -0.010(6) 0.014(8)
C55 0.075(8) 0.162(13) 0.050(7) -0.001(9) 0.004(6) -0.011(8)
C56 0.069(8) 0.147(13) 0.068(10) 0.033(10) 0.020(6) -0.005(9)
C57 0.091(9) 0.117(11) 0.052(8) 0.002(8) 0.003(6) -0.001(8)
C58 0.077(8) 0.130(11) 0.053(8) 0.008(8) 0.007(6) 0.008(7)
C59 0.041(8) 0.162(19) 0.21(2) -0.113(16) -0.003(11) -0.011(11)
C60 0.037(8) 0.173(19) 0.26(2) -0.090(17) 0.005(11) -0.015(11)
C61 0.047(8) 0.157(17) 0.204(18) -0.084(13) -0.013(9) -0.002(9)
C62 0.052(10) 0.38(3) 0.25(2) -0.18(2) 0.022(14) -0.048(19)
C63 0.059(10) 0.34(3) 0.217(19) -0.17(2) 0.010(12) 0.003(19)
C64 0.055(11) 0.37(3) 0.20(2) -0.17(3) 0.000(12) -0.01(2)
O12 0.30(2) 0.39(3) 0.48(3) -0.18(2) -0.06(2) 0.032(19)

loop_
_atom_type_symbol
_atom_type_description
_atom_type_scat_dispersion_real
_atom_type_scat_dispersion_imag
_atom_type_scat_source
C C 0.0181 0.0091 'International Tables Vol C Tables 4.2.6.8 and 6.1.1.4'
H H 0.0000 0.0000 'International Tables Vol C Tables 4.2.6.8 and 6.1.1.4'
N N 0.0311 0.0180 'International Tables Vol C Tables 4.2.6.8 and 6.1.1.4'
O O 0.0492 0.0322 'International Tables Vol C Tables 4.2.6.8 and 6.1.1.4'
P P 0.2955 0.4335 'International Tables Vol C Tables 4.2.6.8 and 6.1.1.4'
F F 0.0727 0.0534 'International Tables Vol C Tables 4.2.6.8 and 6.1.1.4'

loop_
_geom_angle_atom_site_label_1
_geom_angle_atom_site_label_2
_geom_angle_atom_site_label_3
_geom_angle
_geom_angle_site_symmetry_1
_geom_angle_site_symmetry_3
F2 P1 F2 96.7(12) 2 .
F2 P1 F1 174.4(9) 2 .
F2 P1 F1 88.8(7) . .
F2 P1 F1 88.8(7) 2 2
F2 P1 F1 174.4(9) . 2
F1 P1 F1 85.7(11) . 2
F2 P1 F3 90.1(5) 2 .
F2 P1 F3 89.2(5) . .
F1 P1 F3 91.2(5) . .
F1 P1 F3 89.6(5) 2 .
F2 P1 F3 89.2(5) 2 2
F2 P1 F3 90.1(5) . 2
F1 P1 F3 89.6(5) . 2
F1 P1 F3 91.2(5) 2 2
F3 P1 F3 178.9(7) . 2
F5 P2 F5 97.8(12) . 2_545
F5 P2 F6 87.5(7) . .
F5 P2 F6 174.5(8) 2_545 .
F5 P2 F6 174.4(8) . 2_545
F5 P2 F6 87.5(7) 2_545 2_545
F6 P2 F6 87.2(9) . 2_545
F5 P2 F4 90.3(5) . 2_545
F5 P2 F4 87.7(5) 2_545 2_545
F6 P2 F4 90.7(5) . 2_545
F6 P2 F4 91.5(6) 2_545 2_545
F5 P2 F4 87.7(5) . .
F5 P2 F4 90.3(5) 2_545 .
F6 P2 F4 91.5(6) . .
F6 P2 F4 90.7(5) 2_545 .
F4 P2 F4 177.0(8) 2_545 .
F9 P3 F12 168.3(14) . .
F9 P3 F11 91.0(9) . .
F12 P3 F11 95.8(11) . .
F9 P3 F7 93.2(6) . .
F12 P3 F7 96.1(11) . .
F11 P3 F7 91.1(8) . .
F9 P3 F10 88.8(7) . .
F12 P3 F10 81.6(11) . .
F11 P3 F10 91.4(7) . .
F7 P3 F10 176.8(8) . .
F9 P3 F8 88.5(7) . .
F12 P3 F8 84.6(11) . .
F11 P3 F8 179.5(10) . .
F7 P3 F8 88.7(5) . .
F10 P3 F8 88.8(7) . .
C53 O5 H5A 114.7 . .
C56 O6 H6A 103.1 . .
C52 N1 C51 119.4(11) . .
C52 N1 C1 121.4(12) . .
C51 N1 C1 119.2(11) . .
C43 N2 C47 124.0(10) . .
C43 N2 C42 121.0(10) . .
C47 N2 C42 114.9(10) . .
C16 N3 C15 126.8(7) . .
C16 N3 C14 118.2(7) . .
C15 N3 C14 114.8(6) . .
C27 N4 C28 123.0(7) . .
C27 N4 C29 117.8(8) . .
C28 N4 C29 119.1(7) . .
N1 C1 C2 110.1(9) . .
N1 C1 H1A 109.6 . .
C2 C1 H1A 109.6 . .
N1 C1 H1B 109.6 . .
C2 C1 H1B 109.6 . .
H1A C1 H1B 108.2 . .
C3 C2 C7 118.4(10) . .
C3 C2 C1 121.7(11) . .
C7 C2 C1 119.9(10) . .
C2 C3 C4 122.0(10) . .
C2 C3 H3 119.0 . .
C4 C3 H3 119.0 . .
C5 C4 C3 120.4(9) . .
C5 C4 H4 119.8 . .
C3 C4 H4 119.8 . .
C4 C5 C6 118.5(9) . .
C4 C5 C8 121.1(8) . .
C6 C5 C8 119.6(8) . .
C5 C6 C7 120.5(9) . .
C5 C6 H6 119.8 . .
C7 C6 H6 119.8 . .
C2 C7 C6 120.2(9) . .
C2 C7 H7 119.9 . .
C6 C7 H7 119.9 . .
C9 C8 C14 118.4(8) . .
C9 C8 C5 119.4(8) . .
C14 C8 C5 122.2(8) . .
C10 C9 C8 122.5(8) . .
C10 C9 H9 118.7 . .
C8 C9 H9 118.7 . .
C9 C10 C12 117.9(8) . .
C9 C10 C11 121.2(9) . .
C12 C10 C11 120.8(8) . .
C10 C11 H11A 109.5 . .
C10 C11 H11B 109.5 . .
H11A C11 H11B 109.5 . .
C10 C11 H11C 109.5 . .
H11A C11 H11C 109.5 . .
H11B C11 H11C 109.5 . .
C13 C12 C10 119.7(9) . .
C13 C12 H12 120.1 . .
C10 C12 H12 120.1 . .
C14 C13 C12 122.0(9) . .
C14 C13 H13 119.0 . .
C12 C13 H13 119.0 . .
C13 C14 C8 119.4(8) . .
C13 C14 N3 118.5(8) . .
C8 C14 N3 122.1(7) . .
O1 C15 N3 124.7(8) . .
O1 C15 C17 121.3(9) . .
N3 C15 C17 114.0(7) . .
O2 C16 N3 117.5(8) . .
O2 C16 C18 125.1(8) . .
N3 C16 C18 117.3(8) . .
C19 C17 C20 122.9(8) . .
C19 C17 C15 118.7(8) . .
C20 C17 C15 118.4(9) . .
C21 C18 C20 121.0(8) . .
C21 C18 C16 119.3(8) . .
C20 C18 C16 119.7(7) . .
C17 C19 C22 119.7(8) . .
C17 C19 H19 120.1 . .
C22 C19 H19 120.1 . .
C17 C20 C23 117.6(8) . .
C17 C20 C18 123.6(8) . .
C23 C20 C18 118.9(7) . .
C18 C21 C24 119.7(9) . .
C18 C21 H21 120.2 . .
C24 C21 H21 120.2 . .
C25 C22 C19 122.3(8) . .
C25 C22 H22 118.8 . .
C19 C22 H22 118.8 . .
C20 C23 C26 119.6(8) . .
C20 C23 C25 120.5(7) . .
C26 C23 C25 119.8(8) . .
C26 C24 C21 121.3(8) . .
C26 C24 H24 119.4 . .
C21 C24 H24 119.4 . .
C22 C25 C23 116.8(8) . .
C22 C25 C27 125.3(9) . .
C23 C25 C27 117.8(8) . .
C24 C26 C23 119.5(8) . .
C24 C26 C28 120.4(8) . .
C23 C26 C28 120.1(8) . .
O3 C27 N4 120.7(8) . .
O3 C27 C25 119.4(8) . .
N4 C27 C25 119.9(9) . .
O4 C28 N4 116.4(7) . .
O4 C28 C26 124.9(9) . .
N4 C28 C26 118.8(8) . .
C30 C29 C35 122.8(8) . .
C30 C29 N4 119.0(8) . .
C35 C29 N4 118.2(8) . .
C31 C30 C29 121.3(10) . .
C31 C30 H30 119.4 . .
C29 C30 H30 119.4 . .
C30 C31 C32 119.8(10) . .
C30 C31 H31 120.1 . .
C32 C31 H31 120.1 . .
C34 C32 C31 117.2(9) . .
C34 C32 C33 121.0(10) . .
C31 C32 C33 121.8(10) . .
C32 C33 H33A 109.5 . .
C32 C33 H33B 109.5 . .
H33A C33 H33B 109.5 . .
C32 C33 H33C 109.5 . .
H33A C33 H33C 109.5 . .
H33B C33 H33C 109.5 . .
C32 C34 C35 123.5(9) . .
C32 C34 H34 118.2 . .
C35 C34 H34 118.2 . .
C29 C35 C34 115.4(8) . .
C29 C35 C36 125.0(8) . .
C34 C35 C36 119.4(8) . .
C37 C36 C41 116.7(9) . .
C37 C36 C35 122.4(8) . .
C41 C36 C35 120.6(9) . .
C36 C37 C38 122.5(9) . .
C36 C37 H37 118.8 . .
C38 C37 H37 118.8 . .
C39 C38 C37 121.1(9) . .
C39 C38 H38 119.5 . .
C37 C38 H38 119.5 . .
C38 C39 C40 118.4(10) . .
C38 C39 C42 122.4(11) . .
C40 C39 C42 119.1(11) . .
C41 C40 C39 119.8(10) . .
C41 C40 H40 120.1 . .
C39 C40 H40 120.1 . .
C40 C41 C36 121.5(10) . .
C40 C41 H41 119.3 . .
C36 C41 H41 119.3 . .
N2 C42 C39 110.2(9) . .
N2 C42 H42A 109.6 . .
C39 C42 H42A 109.6 . .
N2 C42 H42B 109.6 . .
C39 C42 H42B 109.6 . .
H42A C42 H42B 108.1 . .
N2 C43 C44 118.6(11) . .
N2 C43 H43 120.7 . .
C44 C43 H43 120.7 . .
C45 C44 C43 119.1(12) . .
C45 C44 H44 120.4 . .
C43 C44 H44 120.4 . .
C44 C45 C46 120.5(11) . .
C44 C45 H45 119.8 . .
C46 C45 H45 119.8 . .
C47 C46 C45 119.3(9) . .
C47 C46 C48 120.8(10) . .
C45 C46 C48 119.8(10) . .
N2 C47 C46 118.5(10) . .
N2 C47 H47 120.8 . .
C46 C47 H47 120.8 . .
C52 C48 C49 113.1(9) . .
C52 C48 C46 124.1(10) . .
C49 C48 C46 122.7(10) . .
C50 C49 C48 120.2(11) . .
C50 C49 H49 119.9 . .
C48 C49 H49 119.9 . .
C51 C50 C49 119.6(13) . .
C51 C50 H50 120.2 . .
C49 C50 H50 120.2 . .
N1 C51 C50 121.8(12) . .
N1 C51 H51 119.1 . .
C50 C51 H51 119.1 . .
N1 C52 C48 126.0(11) . .
N1 C52 H52 117.0 . .
C48 C52 H52 117.0 . .
C54 C53 C58 119.8(12) . .
C54 C53 O5 118.2(12) . .
C58 C53 O5 122.0(14) . .
C53 C54 C55 121.3(12) . .
C53 C54 H54 119.4 . .
C55 C54 H54 119.4 . .
C54 C55 C56 115.4(13) . .
C54 C55 H55 122.3 . .
C56 C55 H55 122.3 . .
C57 C56 O6 118.1(13) . .
C57 C56 C55 123.9(13) . .
O6 C56 C55 118.1(14) . .
C56 C57 C58 118.6(13) . .
C56 C57 H57 120.7 . .
C58 C57 H57 120.7 . .
C57 C58 C53 120.9(13) . .
C57 C58 H58 119.5 . .
C53 C58 H58 119.5 . .
C61 C59 C60 128(2) 5_556 .
C61 C59 O7 124(3) 5_556 .
C60 C59 O7 107(2) . .
C59 C60 C61 115(2) . .
C59 C60 H60 122.4 . .
C61 C60 H60 122.4 . .
C59 C61 C60 116.3(18) 5_556 .
C59 C61 H61 121.9 5_556 .
C60 C61 H61 121.9 . .
O8 C62 C63 115(2) . .
O8 C62 C64 128(3) . 5_656
C63 C62 C64 117(2) . 5_656
C64 C63 C62 126(3) . .
C64 C63 H63 117.1 . .
C62 C63 H63 117.1 . .
C63 C64 C62 117(3) . 5_656
C63 C64 H64 121.6 . .
C62 C64 H64 121.6 5_656 .

loop_
_geom_bond_atom_site_label_1
_geom_bond_atom_site_label_2
_geom_bond_distance
_geom_bond_site_symmetry_2
P1 F2 1.505(9) 2
P1 F2 1.505(9) .
P1 F1 1.510(8) .
P1 F1 1.510(8) 2
P1 F3 1.606(7) .
P1 F3 1.606(7) 2
P2 F5 1.498(9) .
P2 F5 1.498(9) 2_545
P2 F6 1.547(9) .
P2 F6 1.547(9) 2_545
P2 F4 1.568(8) 2_545
P2 F4 1.568(8) .
P3 F9 1.507(8) .
P3 F12 1.513(12) .
P3 F11 1.522(10) .
P3 F7 1.536(10) .
P3 F10 1.584(11) .
P3 F8 1.589(10) .
O1 C15 1.184(9) .
O2 C16 1.220(9) .
O3 C27 1.230(10) .
O4 C28 1.243(9) .
O5 C53 1.384(12) .
O5 H5A 1.0731 .
O6 C56 1.396(13) .
O6 H6A 0.6503 .
O7 C59 1.41(2) .
O8 C62 1.415(18) .
N1 C52 1.321(12) .
N1 C51 1.323(16) .
N1 C1 1.502(14) .
N2 C43 1.332(14) .
N2 C47 1.340(11) .
N2 C42 1.508(13) .
N3 C16 1.394(10) .
N3 C15 1.400(11) .
N3 C14 1.450(10) .
N4 C27 1.368(10) .
N4 C28 1.409(11) .
N4 C29 1.464(10) .
C1 C2 1.508(12) .
C1 H1A 0.9900 .
C1 H1B 0.9900 .
C2 C3 1.362(14) .
C2 C7 1.379(14) .
C3 C4 1.383(13) .
C3 H3 0.9500 .
C4 C5 1.370(11) .
C4 H4 0.9500 .
C5 C6 1.385(11) .
C5 C8 1.479(11) .
C6 C7 1.401(12) .
C6 H6 0.9500 .
C7 H7 0.9500 .
C8 C9 1.399(11) .
C8 C14 1.408(11) .
C9 C10 1.373(11) .
C9 H9 0.9500 .
C10 C12 1.417(12) .
C10 C11 1.509(12) .
C11 H11A 0.9800 .
C11 H11B 0.9800 .
C11 H11C 0.9800 .
C12 C13 1.380(11) .
C12 H12 0.9500 .
C13 C14 1.366(11) .
C13 H13 0.9500 .
C15 C17 1.560(11) .
C16 C18 1.452(11) .
C17 C19 1.343(11) .
C17 C20 1.379(11) .
C18 C21 1.373(11) .
C18 C20 1.403(11) .
C19 C22 1.387(11) .
C19 H19 0.9500 .
C20 C23 1.402(11) .
C21 C24 1.397(11) .
C21 H21 0.9500 .
C22 C25 1.359(10) .
C22 H22 0.9500 .
C23 C26 1.423(10) .
C23 C25 1.456(11) .
C24 C26 1.360(10) .
C24 H24 0.9500 .
C25 C27 1.460(11) .
C26 C28 1.433(11) .
C29 C30 1.362(12) .
C29 C35 1.394(11) .
C30 C31 1.358(12) .
C30 H30 0.9500 .
C31 C32 1.420(14) .
C31 H31 0.9500 .
C32 C34 1.399(13) .
C32 C33 1.492(12) .
C33 H33A 0.9800 .
C33 H33B 0.9800 .
C33 H33C 0.9800 .
C34 C35 1.401(12) .
C34 H34 0.9500 .
C35 C36 1.459(11) .
C36 C37 1.352(12) .
C36 C41 1.405(12) .
C37 C38 1.394(12) .
C37 H37 0.9500 .
C38 C39 1.354(13) .
C38 H38 0.9500 .
C39 C40 1.397(14) .
C39 C42 1.515(13) .
C40 C41 1.390(14) .
C40 H40 0.9500 .
C41 H41 0.9500 .
C42 H42A 0.9900 .
C42 H42B 0.9900 .
C43 C44 1.407(16) .
C43 H43 0.9500 .
C44 C45 1.331(13) .
C44 H44 0.9500 .
C45 C46 1.416(13) .
C45 H45 0.9500 .
C46 C47 1.359(12) .
C46 C48 1.458(13) .
C47 H47 0.9500 .
C48 C52 1.386(14) .
C48 C49 1.427(13) .
C49 C50 1.404(15) .
C49 H49 0.9500 .
C50 C51 1.341(17) .
C50 H50 0.9500 .
C51 H51 0.9500 .
C52 H52 0.9500 .
C53 C54 1.360(15) .
C53 C58 1.377(15) .
C54 C55 1.393(15) .
C54 H54 0.9500 .
C55 C56 1.398(16) .
C55 H55 0.9500 .
C56 C57 1.343(15) .
C57 C58 1.351(14) .
C57 H57 0.9500 .
C58 H58 0.9500 .
C59 C61 1.31(2) 5_556
C59 C60 1.37(2) .
C60 C61 1.45(2) .
C60 H60 0.9500 .
C61 H61 0.9500 .
C62 C63 1.428(18) .
C62 C64 1.44(3) 5_656
C63 C64 1.323(18) .
C63 H63 0.9500 .
C64 H64 0.9500 .

loop_
_geom_hbond_atom_site_label_D
_geom_hbond_atom_site_label_H
_geom_hbond_atom_site_label_A
_geom_hbond_distance_DH
_geom_hbond_distance_HA
_geom_hbond_distance_DA
_geom_hbond_angle_DHA
_geom_hbond_publ_flag
O5 H5A F4 1.07 1.97 2.896(11) 142.3 yes
O5 H5A F5 1.07 2.04 3.028(14) 151.6 yes
O6 H6A F2 0.65 2.41 2.968(14) 145.2 yes
O6 H6A F3 0.65 2.35 2.925(12) 147.8 yes
